data_4330794
loop_
_publ_author_name
'Weixu Feng'
'Yao Zhang'
'Zhao Zhang'
'Xingqiang L\"u'
'Han Liu'
'Guoxiang Shi'
'Dan Zou'
'Jirong Song'
'Daidi Fan'
'Wai-Kwok Wong'
'Richard A. Jones'

_publ_contact_author_address
;
Shaanxi Key Engineering Center of Bio-materials
Shaanxi Key Laboratory of Physico-inorganic Chemistry
Northwest University
Xi'an 
710069
China
;
_publ_contact_author_email lvxq@nwu.edu.cn
_publ_contact_author_name 'Xingqiang Lu'
_publ_section_title
;
 Anion-Induced Self-Assembly of Luminescent and Magnetic Homoleptic Cyclic
 Tetranuclear Ln4(Salen)4 and Ln4(Salen)2 Complexes (Ln = Nd, Yb, Er, or
 Gd)
;
_journal_name_full 'Inorganic Chemistry'
_journal_page_first 11377
_journal_page_last 11386
_journal_paper_doi 10.1021/ic300918c
_journal_volume 51
_journal_year 2012
_chemical_formula_sum 'C92 H116 Cl4 Gd4 N8 O22'
_chemical_formula_weight 2456.73
_chemical_name_systematic
; 
 ? 
;
_space_group_IT_number 14
_symmetry_cell_setting monoclinic
_symmetry_space_group_name_Hall '-P 2yn'
_symmetry_space_group_name_H-M 'P 1 21/n 1'
_atom_sites_solution_hydrogens geom
_atom_sites_solution_primary direct
_atom_sites_solution_secondary difmap
_audit_creation_method SHELXL-97
_cell_angle_alpha 90.00
_cell_angle_beta 95.885(2)
_cell_angle_gamma 90.00
_cell_formula_units_Z 2
_cell_length_a 18.506(3)
_cell_length_b 16.011(2)
_cell_length_c 18.964(3)
_cell_measurement_temperature 273(2)
_cell_volume 5589.4(14)
_computing_structure_refinement 'SHELXL-97 (Sheldrick, 1997)'
_computing_structure_solution 'SHELXS-97 (Sheldrick, 1990)'
_diffrn_ambient_temperature 273(2)
_diffrn_measured_fraction_theta_full 0.976
_diffrn_measured_fraction_theta_max 0.976
_diffrn_measurement_device_type 'Bruker Smart CCD'
_diffrn_measurement_method '\f and \w scans'
_diffrn_radiation_monochromator graphite
_diffrn_radiation_source 'fine-focus sealed tube'
_diffrn_radiation_type MoK\a
_diffrn_radiation_wavelength 0.71073
_diffrn_reflns_av_R_equivalents 0.0475
_diffrn_reflns_av_sigmaI/netI 0.0523
_diffrn_reflns_limit_h_max 26
_diffrn_reflns_limit_h_min -26
_diffrn_reflns_limit_k_max 17
_diffrn_reflns_limit_k_min -23
_diffrn_reflns_limit_l_max 27
_diffrn_reflns_limit_l_min -27
_diffrn_reflns_number 57530
_diffrn_reflns_theta_full 31.28
_diffrn_reflns_theta_max 31.28
_diffrn_reflns_theta_min 1.62
_exptl_absorpt_coefficient_mu 2.502
_exptl_crystal_colour yellow
_exptl_crystal_density_diffrn 1.460
_exptl_crystal_description block
_exptl_crystal_F_000 2448
_exptl_crystal_size_max 0.29
_exptl_crystal_size_mid 0.24
_exptl_crystal_size_min 0.19
_refine_diff_density_max 3.653
_refine_diff_density_min -2.066
_refine_diff_density_rms 0.275
_refine_ls_extinction_method none
_refine_ls_goodness_of_fit_ref 1.078
_refine_ls_hydrogen_treatment mixed
_refine_ls_matrix_type full
_refine_ls_number_parameters 586
_refine_ls_number_reflns 17824
_refine_ls_number_restraints 2
_refine_ls_restrained_S_all 1.078
_refine_ls_R_factor_all 0.0964
_refine_ls_R_factor_gt 0.0675
_refine_ls_shift/su_max 2.561
_refine_ls_shift/su_mean 0.005
_refine_ls_structure_factor_coef Fsqd
_refine_ls_weighting_details 'calc w=1/[\s^2^(Fo^2^)+(0.0905P)^2^+87.2363P] where P=(Fo^2^+2Fc^2^)/3'
_refine_ls_weighting_scheme calc
_refine_ls_wR_factor_gt 0.2007
_refine_ls_wR_factor_ref 0.2292
_reflns_number_gt 13334
_reflns_number_total 17824
_reflns_threshold_expression >2sigma(I)
_cod_data_source_file ic300918c_si_002_2.cif
_cod_data_source_block 4.2EtOH.2H2O
_cod_original_cell_volume 5589.5(15)
_cod_database_code 4330794

loop_
_symmetry_equiv_pos_as_xyz
'x, y, z'
'-x+1/2, y+1/2, -z+1/2'
'-x, -y, -z'
'x-1/2, -y-1/2, z-1/2'

loop_
_atom_site_label
_atom_site_type_symbol
_atom_site_fract_x
_atom_site_fract_y
_atom_site_fract_z
_atom_site_U_iso_or_equiv
_atom_site_adp_type
_atom_site_occupancy
_atom_site_symmetry_multiplicity
_atom_site_calc_flag
_atom_site_refinement_flags
Gd1 Gd 0.094825(18) 0.04262(2) -0.001114(17) 0.02189(9) Uani 1 1 d .
Gd2 Gd 0.020948(19) 0.05561(2) 0.165121(18) 0.02548(10) Uani 1 1 d .
C1 C -0.1069(6) 0.2277(7) 0.1990(6) 0.048(2) Uani 1 1 d .
H1A H -0.1298 0.2775 0.1793 0.072 Uiso 1 1 calc R
H1B H -0.0782 0.2411 0.2426 0.072 Uiso 1 1 calc R
H1C H -0.1435 0.1877 0.2080 0.072 Uiso 1 1 calc R
C2 C -0.0616(5) 0.2370(5) 0.0869(5) 0.0361(17) Uani 1 1 d .
C3 C -0.1041(5) 0.3054(6) 0.0677(6) 0.048(2) Uani 1 1 d .
H3A H -0.1367 0.3251 0.0980 0.057 Uiso 1 1 calc R
C4 C -0.0986(6) 0.3448(7) 0.0045(7) 0.058(3) Uani 1 1 d .
H4A H -0.1295 0.3891 -0.0089 0.069 Uiso 1 1 calc R
C5 C -0.0477(6) 0.3196(7) -0.0398(7) 0.054(3) Uani 1 1 d .
H5A H -0.0438 0.3481 -0.0819 0.065 Uiso 1 1 calc R
C6 C -0.0020(5) 0.2512(5) -0.0213(5) 0.0371(17) Uani 1 1 d .
C7 C -0.0111(4) 0.2051(5) 0.0408(4) 0.0303(15) Uani 1 1 d .
C8 C 0.0576(5) 0.2380(5) -0.0650(5) 0.0377(18) Uani 1 1 d .
H8A H 0.0638 0.2778 -0.0996 0.045 Uiso 1 1 calc R
C9 C 0.1625(6) 0.1732(6) -0.1024(5) 0.042(2) Uani 1 1 d .
H9A H 0.1576 0.1198 -0.1276 0.050 Uiso 1 1 calc R
C10 C 0.1703(6) 0.2394(7) -0.1591(5) 0.047(2) Uani 1 1 d .
H10A H 0.1275 0.2391 -0.1932 0.056 Uiso 1 1 calc R
H10B H 0.1745 0.2942 -0.1374 0.056 Uiso 1 1 calc R
C11 C 0.2371(8) 0.2216(9) -0.1966(7) 0.066(3) Uani 1 1 d .
H11A H 0.2283 0.1718 -0.2254 0.079 Uiso 1 1 calc R
H11B H 0.2444 0.2677 -0.2283 0.079 Uiso 1 1 calc R
C12 C 0.3040(7) 0.2095(11) -0.1491(7) 0.074(4) Uani 1 1 d .
H12A H 0.3180 0.2626 -0.1271 0.089 Uiso 1 1 calc R
H12B H 0.3425 0.1926 -0.1772 0.089 Uiso 1 1 calc R
C13 C 0.2979(6) 0.1450(8) -0.0911(6) 0.050(2) Uani 1 1 d .
H13A H 0.3414 0.1459 -0.0579 0.060 Uiso 1 1 calc R
H13B H 0.2928 0.0896 -0.1117 0.060 Uiso 1 1 calc R
C14 C 0.2308(5) 0.1659(7) -0.0522(5) 0.044(2) Uani 1 1 d .
H14A H 0.2395 0.2202 -0.0292 0.053 Uiso 1 1 calc R
C15 C 0.2704(4) 0.0970(6) 0.0549(5) 0.0376(18) Uani 1 1 d .
H15A H 0.3141 0.1231 0.0483 0.045 Uiso 1 1 calc R
C16 C 0.2668(4) 0.0527(6) 0.1218(5) 0.0359(17) Uani 1 1 d .
C17 C 0.3322(5) 0.0319(7) 0.1619(5) 0.045(2) Uani 1 1 d .
H17A H 0.3758 0.0422 0.1430 0.054 Uiso 1 1 calc R
C18 C 0.3340(5) -0.0033(8) 0.2281(6) 0.052(3) Uani 1 1 d .
H18A H 0.3781 -0.0195 0.2522 0.063 Uiso 1 1 calc R
C19 C 0.2692(5) -0.0146(7) 0.2591(5) 0.046(2) Uani 1 1 d .
H19A H 0.2700 -0.0369 0.3045 0.056 Uiso 1 1 calc R
C20 C 0.2045(5) 0.0077(6) 0.2218(5) 0.0367(17) Uani 1 1 d .
C21 C 0.2019(4) 0.0386(5) 0.1520(4) 0.0289(14) Uani 1 1 d .
C22 C 0.1369(6) -0.0249(8) 0.3191(5) 0.049(2) Uani 1 1 d .
H22A H 0.1852 -0.0404 0.3377 0.074 Uiso 1 1 calc R
H22B H 0.1053 -0.0724 0.3200 0.074 Uiso 1 1 calc R
H22C H 0.1197 0.0191 0.3474 0.074 Uiso 1 1 calc R
C23 C 0.1347(6) 0.2401(7) 0.1766(5) 0.048(2) Uani 1 1 d .
H23A H 0.1549 0.2836 0.2075 0.072 Uiso 1 1 calc R
H23B H 0.1050 0.2644 0.1375 0.072 Uiso 1 1 calc R
H23C H 0.1734 0.2088 0.1591 0.072 Uiso 1 1 calc R
C24 C 0.0756(5) 0.2126(6) 0.2821(5) 0.0370(18) Uani 1 1 d .
C25 C 0.1038(6) 0.2827(7) 0.3152(5) 0.047(2) Uani 1 1 d .
H25A H 0.1370 0.3155 0.2940 0.056 Uiso 1 1 calc R
C26 C 0.0822(7) 0.3050(7) 0.3813(6) 0.059(3) Uani 1 1 d .
H26A H 0.1014 0.3529 0.4038 0.071 Uiso 1 1 calc R
C27 C 0.0328(6) 0.2571(7) 0.4142(6) 0.050(2) Uani 1 1 d .
H27A H 0.0191 0.2723 0.4583 0.060 Uiso 1 1 calc R
C28 C 0.0035(5) 0.1843(6) 0.3789(5) 0.0398(19) Uani 1 1 d .
C29 C 0.0246(5) 0.1613(5) 0.3119(4) 0.0328(16) Uani 1 1 d .
C30 C -0.0493(5) 0.1375(6) 0.4112(4) 0.0386(18) Uani 1 1 d .
H30A H -0.0648 0.1572 0.4532 0.046 Uiso 1 1 calc R
C31 C -0.1343(5) 0.0203(6) 0.4148(5) 0.0387(18) Uani 1 1 d .
H31A H -0.1711 0.0590 0.4295 0.046 Uiso 1 1 calc R
C32 C -0.1031(6) -0.0293(7) 0.4786(5) 0.045(2) Uani 1 1 d .
H32A H -0.0826 0.0086 0.5152 0.054 Uiso 1 1 calc R
H32B H -0.0643 -0.0649 0.4652 0.054 Uiso 1 1 calc R
C33 C -0.1611(6) -0.0831(7) 0.5078(5) 0.049(2) Uani 1 1 d .
H33A H -0.1982 -0.0476 0.5247 0.059 Uiso 1 1 calc R
H33B H -0.1395 -0.1161 0.5474 0.059 Uiso 1 1 calc R
C34 C -0.1948(7) -0.1402(7) 0.4497(6) 0.055(3) Uani 1 1 d .
H34A H -0.1581 -0.1781 0.4354 0.066 Uiso 1 1 calc R
H34B H -0.2328 -0.1734 0.4678 0.066 Uiso 1 1 calc R
C35 C -0.2267(6) -0.0904(8) 0.3860(5) 0.050(2) Uani 1 1 d .
H35A H -0.2478 -0.1284 0.3497 0.060 Uiso 1 1 calc R
H35B H -0.2653 -0.0548 0.3999 0.060 Uiso 1 1 calc R
C36 C -0.1697(5) -0.0367(6) 0.3556(4) 0.0355(17) Uani 1 1 d .
H36A H -0.1327 -0.0725 0.3378 0.043 Uiso 1 1 calc R
C37 C -0.1757(4) 0.0113(5) 0.2389(4) 0.0321(15) Uani 1 1 d .
H37A H -0.1346 -0.0214 0.2356 0.038 Uiso 1 1 calc R
C38 C -0.2074(4) 0.0572(5) 0.1760(4) 0.0324(16) Uani 1 1 d .
C39 C -0.2752(5) 0.0962(7) 0.1756(5) 0.044(2) Uani 1 1 d .
H39A H -0.2991 0.0958 0.2164 0.052 Uiso 1 1 calc R
C40 C -0.3068(5) 0.1352(8) 0.1153(6) 0.053(3) Uani 1 1 d .
H40A H -0.3516 0.1615 0.1155 0.063 Uiso 1 1 calc R
C41 C -0.2711(5) 0.1350(7) 0.0534(5) 0.046(2) Uani 1 1 d .
H41A H -0.2925 0.1606 0.0125 0.055 Uiso 1 1 calc R
C42 C -0.2049(4) 0.0972(5) 0.0536(4) 0.0323(15) Uani 1 1 d .
C43 C -0.1700(4) 0.0589(5) 0.1147(4) 0.0271(13) Uani 1 1 d .
C44 C -0.1891(5) 0.1435(6) -0.0648(5) 0.0399(19) Uani 1 1 d .
H44A H -0.2169 0.1894 -0.0495 0.060 Uiso 1 1 calc R
H44B H -0.2181 0.1125 -0.1006 0.060 Uiso 1 1 calc R
H44C H -0.1466 0.1645 -0.0840 0.060 Uiso 1 1 calc R
C45 C 0.1725(19) 0.408(3) 0.0298(18) 0.22(2) Uani 1 1 d D
H45A H 0.1625 0.3710 -0.0103 0.264 Uiso 1 1 calc R
H45B H 0.1978 0.4573 0.0147 0.264 Uiso 1 1 calc R
C46 C 0.102(2) 0.4329(18) 0.061(2) 1.08(6) Uani 1 1 d D
H46A H 0.0702 0.4609 0.0260 1.613 Uiso 1 1 calc R
H46B H 0.1137 0.4695 0.1010 1.613 Uiso 1 1 calc R
H46C H 0.0789 0.3836 0.0769 1.613 Uiso 1 1 calc R
N1 N 0.1015(4) 0.1773(5) -0.0600(4) 0.0342(14) Uani 1 1 d .
N2 N 0.2194(4) 0.1032(5) 0.0047(4) 0.0345(14) Uani 1 1 d .
N3 N -0.0768(4) 0.0687(5) 0.3848(4) 0.0359(15) Uani 1 1 d .
H3B H -0.0605 0.0497 0.3470 0.043 Uiso 1 1 calc R
N4 N -0.2034(4) 0.0151(6) 0.2983(4) 0.0392(16) Uani 1 1 d .
O1 O -0.0610(3) 0.1931(4) 0.1497(3) 0.0351(12) Uani 1 1 d .
O2 O 0.0261(3) 0.1372(3) 0.0611(3) 0.0260(10) Uani 1 1 d .
O3 O 0.1362(3) 0.0531(4) 0.1183(3) 0.0298(11) Uani 1 1 d .
O4 O 0.1375(3) 0.0035(4) 0.2473(3) 0.0386(14) Uani 1 1 d .
O5 O 0.0908(3) 0.1850(4) 0.2156(3) 0.0366(13) Uani 1 1 d .
O6 O -0.0020(3) 0.0951(4) 0.2775(3) 0.0349(12) Uani 1 1 d .
O7 O -0.1041(3) 0.0242(4) 0.1116(3) 0.0271(10) Uani 1 1 d .
O8 O -0.1677(3) 0.0902(4) -0.0058(3) 0.0304(11) Uani 1 1 d .
O9 O 0.0203(3) -0.0384(3) 0.0653(3) 0.0241(9) Uani 1 1 d .
O10 O 0.2133(13) 0.3676(17) 0.0871(10) 0.192(10) Uani 1 1 d D
H10C H 0.2521 0.3516 0.0745 0.288 Uiso 1 1 calc R
O11 O -0.1907(18) 0.2926(12) -0.1973(16) 0.40(3) Uani 1 1 d .
Cl1 Cl -0.00510(14) -0.10047(15) 0.21678(12) 0.0459(5) Uani 1 1 d .
Cl2 Cl -0.1461(3) 0.1927(3) 0.55013(19) 0.1027(17) Uani 1 1 d .

loop_
_atom_site_aniso_label
_atom_site_aniso_U_11
_atom_site_aniso_U_22
_atom_site_aniso_U_33
_atom_site_aniso_U_23
_atom_site_aniso_U_13
_atom_site_aniso_U_12
Gd1 0.02294(15) 0.02568(17) 0.01726(15) 0.00014(11) 0.00308(11) -0.00169(11)
Gd2 0.02665(17) 0.03183(19) 0.01836(16) -0.00218(12) 0.00418(12) -0.00258(13)
C1 0.049(5) 0.047(5) 0.052(6) -0.016(4) 0.023(4) 0.001(4)
C2 0.033(4) 0.026(4) 0.050(5) -0.004(3) 0.007(3) 0.001(3)
C3 0.041(5) 0.040(5) 0.066(7) 0.005(4) 0.018(4) 0.015(4)
C4 0.055(6) 0.047(6) 0.074(8) 0.024(5) 0.023(5) 0.023(5)
C5 0.045(5) 0.041(5) 0.078(8) 0.025(5) 0.010(5) 0.008(4)
C6 0.038(4) 0.027(4) 0.047(5) 0.005(3) 0.008(3) 0.002(3)
C7 0.033(4) 0.023(3) 0.036(4) 0.000(3) 0.005(3) 0.001(3)
C8 0.047(5) 0.028(4) 0.039(4) 0.009(3) 0.008(4) -0.004(3)
C9 0.055(5) 0.039(5) 0.035(4) 0.006(4) 0.018(4) -0.004(4)
C10 0.060(6) 0.047(5) 0.035(4) 0.012(4) 0.013(4) -0.012(4)
C11 0.087(9) 0.068(8) 0.050(6) 0.013(6) 0.037(6) -0.005(7)
C12 0.059(7) 0.111(12) 0.056(7) 0.017(7) 0.025(6) -0.032(7)
C13 0.049(5) 0.061(6) 0.043(5) 0.005(5) 0.018(4) -0.010(5)
C14 0.045(5) 0.055(6) 0.034(4) 0.004(4) 0.010(4) -0.010(4)
C15 0.026(3) 0.048(5) 0.038(4) 0.000(4) 0.002(3) -0.006(3)
C16 0.025(3) 0.048(5) 0.034(4) 0.000(3) 0.000(3) -0.002(3)
C17 0.024(4) 0.064(6) 0.047(5) 0.011(4) -0.002(3) -0.001(4)
C18 0.032(4) 0.071(7) 0.051(6) 0.013(5) -0.005(4) 0.009(4)
C19 0.039(5) 0.061(6) 0.038(5) 0.012(4) -0.005(4) 0.006(4)
C20 0.031(4) 0.039(4) 0.039(4) -0.001(3) -0.004(3) 0.007(3)
C21 0.030(3) 0.029(3) 0.027(3) -0.004(3) -0.001(3) -0.003(3)
C22 0.043(5) 0.080(7) 0.023(4) 0.003(4) -0.002(3) -0.005(5)
C23 0.055(6) 0.053(6) 0.039(5) 0.002(4) 0.015(4) -0.024(5)
C24 0.039(4) 0.038(4) 0.034(4) -0.009(3) 0.007(3) -0.012(3)
C25 0.054(6) 0.046(5) 0.040(5) -0.009(4) 0.006(4) -0.017(4)
C26 0.081(8) 0.053(6) 0.045(6) -0.022(5) 0.012(5) -0.027(6)
C27 0.064(6) 0.046(5) 0.042(5) -0.014(4) 0.009(4) -0.011(5)
C28 0.049(5) 0.039(4) 0.031(4) -0.007(3) 0.007(3) -0.006(4)
C29 0.036(4) 0.032(4) 0.029(4) -0.005(3) 0.001(3) -0.006(3)
C30 0.045(5) 0.044(5) 0.029(4) -0.005(3) 0.012(3) -0.002(4)
C31 0.040(4) 0.045(5) 0.033(4) 0.001(3) 0.012(3) -0.005(4)
C32 0.049(5) 0.058(6) 0.029(4) 0.001(4) 0.004(4) -0.006(4)
C33 0.057(6) 0.058(6) 0.034(5) 0.008(4) 0.010(4) -0.007(5)
C34 0.066(7) 0.056(6) 0.043(5) 0.003(5) 0.013(5) -0.023(5)
C35 0.052(6) 0.065(7) 0.033(4) 0.003(4) 0.005(4) -0.024(5)
C36 0.036(4) 0.048(5) 0.023(3) 0.000(3) 0.007(3) -0.004(3)
C37 0.029(3) 0.040(4) 0.028(4) -0.004(3) 0.003(3) -0.003(3)
C38 0.030(4) 0.038(4) 0.031(4) -0.006(3) 0.009(3) -0.002(3)
C39 0.038(4) 0.055(6) 0.039(5) -0.003(4) 0.011(4) 0.009(4)
C40 0.035(4) 0.070(7) 0.055(6) 0.006(5) 0.011(4) 0.022(5)
C41 0.039(5) 0.053(6) 0.045(5) 0.008(4) 0.005(4) 0.014(4)
C42 0.030(4) 0.034(4) 0.033(4) 0.002(3) 0.009(3) 0.007(3)
C43 0.027(3) 0.030(3) 0.026(3) -0.003(3) 0.005(3) -0.003(3)
C44 0.049(5) 0.040(4) 0.031(4) 0.011(3) 0.004(3) 0.011(4)
C45 0.15(3) 0.34(6) 0.17(4) -0.05(4) 0.00(3) 0.06(3)
C46 2.00(18) 0.29(3) 0.70(11) 0.41(5) -1.00(10) -0.695
N1 0.041(4) 0.036(4) 0.027(3) 0.004(3) 0.008(3) 0.002(3)
N2 0.029(3) 0.045(4) 0.031(3) 0.003(3) 0.005(2) -0.009(3)
N3 0.038(4) 0.045(4) 0.025(3) 0.000(3) 0.006(3) -0.009(3)
N4 0.035(4) 0.056(5) 0.027(3) -0.004(3) 0.007(3) -0.004(3)
O1 0.038(3) 0.033(3) 0.037(3) -0.008(2) 0.014(2) 0.001(2)
O2 0.027(2) 0.025(2) 0.026(2) 0.0003(19) 0.0042(19) 0.0035(19)
O3 0.026(2) 0.041(3) 0.022(2) -0.001(2) 0.0012(19) 0.001(2)
O4 0.039(3) 0.059(4) 0.018(2) 0.008(2) 0.002(2) 0.001(3)
O5 0.044(3) 0.040(3) 0.028(3) -0.006(2) 0.009(2) -0.014(3)
O6 0.047(3) 0.037(3) 0.021(2) -0.009(2) 0.011(2) -0.012(3)
O7 0.026(2) 0.035(3) 0.021(2) -0.003(2) 0.0027(18) 0.004(2)
O8 0.036(3) 0.032(3) 0.025(2) 0.005(2) 0.006(2) 0.008(2)
O9 0.028(2) 0.023(2) 0.021(2) 0.0004(17) 0.0011(18) 0.0009(18)
O10 0.18(2) 0.28(3) 0.112(14) -0.038(17) -0.016(13) -0.022(19)
O11 0.53(4) 0.139(15) 0.43(4) 0.21(2) -0.42(4) -0.19(2)
Cl1 0.0548(13) 0.0422(11) 0.0385(11) 0.0114(9) -0.0052(9) -0.0044(10)
Cl2 0.148(4) 0.114(3) 0.0495(18) 0.0175(19) 0.028(2) 0.068(3)

loop_
_atom_type_symbol
_atom_type_description
_atom_type_scat_dispersion_real
_atom_type_scat_dispersion_imag
_atom_type_scat_source
C C 0.0033 0.0016 'International Tables Vol C Tables 4.2.6.8 and 6.1.1.4'
H H 0.0000 0.0000 'International Tables Vol C Tables 4.2.6.8 and 6.1.1.4'
N N 0.0061 0.0033 'International Tables Vol C Tables 4.2.6.8 and 6.1.1.4'
O O 0.0106 0.0060 'International Tables Vol C Tables 4.2.6.8 and 6.1.1.4'
Cl Cl 0.1484 0.1585 'International Tables Vol C Tables 4.2.6.8 and 6.1.1.4'
Gd Gd -0.1653 3.9035 'International Tables Vol C Tables 4.2.6.8 and 6.1.1.4'

loop_
_geom_angle_atom_site_label_1
_geom_angle_atom_site_label_2
_geom_angle_atom_site_label_3
_geom_angle
_geom_angle_site_symmetry_1
_geom_angle_site_symmetry_3
O3 Gd1 O9 134.43(18) . 3
O3 Gd1 O9 70.75(18) . .
O9 Gd1 O9 73.15(19) 3 .
O3 Gd1 O2 66.94(18) . .
O9 Gd1 O2 76.76(18) 3 .
O9 Gd1 O2 73.25(18) . .
O3 Gd1 O7 147.88(19) . 3
O9 Gd1 O7 70.92(18) 3 3
O9 Gd1 O7 108.86(18) . 3
O2 Gd1 O7 144.95(18) . 3
O3 Gd1 N1 110.9(2) . .
O9 Gd1 N1 82.7(2) 3 .
O9 Gd1 N1 142.5(2) . .
O2 Gd1 N1 73.6(2) . .
O7 Gd1 N1 89.0(2) 3 .
O3 Gd1 N2 73.6(2) . .
O9 Gd1 N2 145.2(2) 3 .
O9 Gd1 N2 141.4(2) . .
O2 Gd1 N2 105.7(2) . .
O7 Gd1 N2 93.7(2) 3 .
N1 Gd1 N2 65.6(2) . .
O3 Gd1 O8 83.59(19) . 3
O9 Gd1 O8 117.21(18) 3 3
O9 Gd1 O8 81.16(18) . 3
O2 Gd1 O8 145.82(17) . 3
O7 Gd1 O8 65.05(18) 3 3
N1 Gd1 O8 136.1(2) . 3
N2 Gd1 O8 80.7(2) . 3
O3 Gd1 Gd2 41.57(13) . .
O9 Gd1 Gd2 92.87(12) 3 .
O9 Gd1 Gd2 42.28(12) . .
O2 Gd1 Gd2 41.31(12) . .
O7 Gd1 Gd2 151.01(14) 3 .
N1 Gd1 Gd2 113.26(17) . .
N2 Gd1 Gd2 111.98(16) . .
O8 Gd1 Gd2 104.79(12) 3 .
O3 Gd1 Gd1 103.27(14) . 3
O9 Gd1 Gd1 36.64(12) 3 3
O9 Gd1 Gd1 36.51(12) . 3
O2 Gd1 Gd1 71.21(13) . 3
O7 Gd1 Gd1 89.91(13) 3 3
N1 Gd1 Gd1 114.59(18) . 3
N2 Gd1 Gd1 176.40(17) . 3
O8 Gd1 Gd1 100.86(14) 3 3
Gd2 Gd1 Gd1 64.517(11) . 3
O3 Gd1 Gd2 154.38(14) . 3
O9 Gd1 Gd2 35.20(12) 3 3
O9 Gd1 Gd2 84.29(12) . 3
O2 Gd1 Gd2 111.96(13) . 3
O7 Gd1 Gd2 37.09(13) 3 3
N1 Gd1 Gd2 92.33(17) . 3
N2 Gd1 Gd2 128.24(16) . 3
O8 Gd1 Gd2 87.07(13) 3 3
Gd2 Gd1 Gd2 119.768(14) . 3
Gd1 Gd1 Gd2 55.251(11) 3 3
O6 Gd2 O2 130.1(2) . .
O6 Gd2 O3 127.1(2) . .
O2 Gd2 O3 65.68(18) . .
O6 Gd2 O9 155.33(19) . .
O2 Gd2 O9 71.90(17) . .
O3 Gd2 O9 68.42(18) . .
O6 Gd2 O7 100.47(19) . .
O2 Gd2 O7 83.51(18) . .
O3 Gd2 O7 132.38(17) . .
O9 Gd2 O7 67.89(17) . .
O6 Gd2 O5 64.41(19) . .
O2 Gd2 O5 78.76(19) . .
O3 Gd2 O5 73.68(19) . .
O9 Gd2 O5 138.97(18) . .
O7 Gd2 O5 136.6(2) . .
O6 Gd2 O4 76.1(2) . .
O2 Gd2 O4 123.97(18) . .
O3 Gd2 O4 60.79(18) . .
O9 Gd2 O4 101.65(19) . .
O7 Gd2 O4 147.3(2) . .
O5 Gd2 O4 71.9(2) . .
O6 Gd2 O1 73.6(2) . .
O2 Gd2 O1 61.80(17) . .
O3 Gd2 O1 119.41(19) . .
O9 Gd2 O1 118.05(18) . .
O7 Gd2 O1 68.13(18) . .
O5 Gd2 O1 68.6(2) . .
O4 Gd2 O1 137.6(2) . .
O6 Gd2 Cl1 82.19(16) . .
O2 Gd2 Cl1 145.11(14) . .
O3 Gd2 Cl1 108.22(15) . .
O9 Gd2 Cl1 74.08(13) . .
O7 Gd2 Cl1 76.76(14) . .
O5 Gd2 Cl1 134.42(15) . .
O4 Gd2 Cl1 70.58(16) . .
O1 Gd2 Cl1 132.11(14) . .
O6 Gd2 Gd1 163.10(14) . .
O2 Gd2 Gd1 41.13(12) . .
O3 Gd2 Gd1 40.07(12) . .
O9 Gd2 Gd1 40.85(12) . .
O7 Gd2 Gd1 92.99(12) . .
O5 Gd2 Gd1 98.76(13) . .
O4 Gd2 Gd1 97.93(13) . .
O1 Gd2 Gd1 102.48(13) . .
Cl1 Gd2 Gd1 111.07(6) . .
O6 Gd2 Gd1 134.94(15) . 3
O2 Gd2 Gd1 68.10(13) . 3
O3 Gd2 Gd1 97.73(13) . 3
O9 Gd2 Gd1 33.97(12) . 3
O7 Gd2 Gd1 35.22(12) . 3
O5 Gd2 Gd1 146.17(14) . 3
O4 Gd2 Gd1 133.06(15) . 3
O1 Gd2 Gd1 89.20(13) . 3
Cl1 Gd2 Gd1 79.41(5) . 3
Gd1 Gd2 Gd1 60.232(14) . 3
C3 C2 O1 125.9(8) . .
C3 C2 C7 120.8(9) . .
O1 C2 C7 113.3(7) . .
C2 C3 C4 120.5(9) . .
C3 C4 C5 120.9(9) . .
C4 C5 C6 120.4(10) . .
C5 C6 C7 119.6(9) . .
C5 C6 C8 116.2(8) . .
C7 C6 C8 123.9(8) . .
O2 C7 C6 124.6(7) . .
O2 C7 C2 117.9(7) . .
C6 C7 C2 117.5(7) . .
N1 C8 C6 125.8(8) . .
N1 C9 C14 107.7(7) . .
N1 C9 C10 119.6(8) . .
C14 C9 C10 111.4(8) . .
C11 C10 C9 109.9(9) . .
C12 C11 C10 114.5(10) . .
C11 C12 C13 114.4(10) . .
C12 C13 C14 108.7(10) . .
N2 C14 C9 109.6(7) . .
N2 C14 C13 112.2(9) . .
C9 C14 C13 112.3(8) . .
N2 C15 C16 126.2(8) . .
C21 C16 C17 117.9(8) . .
C21 C16 C15 123.4(7) . .
C17 C16 C15 118.3(8) . .
C18 C17 C16 122.2(9) . .
C17 C18 C19 119.7(8) . .
C20 C19 C18 119.3(9) . .
C19 C20 O4 125.1(9) . .
C19 C20 C21 121.2(9) . .
O4 C20 C21 113.7(7) . .
O3 C21 C16 123.6(7) . .
O3 C21 C20 116.8(7) . .
C16 C21 C20 119.5(7) . .
C25 C24 O5 125.2(8) . .
C25 C24 C29 122.3(8) . .
O5 C24 C29 112.5(7) . .
C24 C25 C26 119.4(9) . .
C27 C26 C25 121.5(9) . .
C26 C27 C28 118.5(9) . .
C29 C28 C30 121.0(8) . .
C29 C28 C27 120.6(9) . .
C30 C28 C27 118.3(8) . .
O6 C29 C24 120.1(7) . .
O6 C29 C28 122.2(8) . .
C24 C29 C28 117.7(7) . .
N3 C30 C28 123.0(8) . .
N3 C31 C32 110.6(8) . .
N3 C31 C36 107.3(7) . .
C32 C31 C36 111.8(8) . .
C31 C32 C33 111.2(8) . .
C32 C33 C34 109.3(8) . .
C35 C34 C33 111.0(10) . .
C36 C35 C34 111.8(9) . .
N4 C36 C35 110.2(8) . .
N4 C36 C31 108.9(8) . .
C35 C36 C31 108.5(7) . .
N4 C37 C38 121.7(8) . .
C39 C38 C43 120.1(8) . .
C39 C38 C37 120.6(8) . .
C43 C38 C37 119.3(7) . .
C40 C39 C38 120.6(9) . .
C39 C40 C41 119.7(9) . .
C42 C41 C40 119.9(9) . .
C41 C42 O8 123.8(8) . .
C41 C42 C43 122.0(8) . .
O8 C42 C43 114.2(7) . .
O7 C43 C42 119.0(7) . .
O7 C43 C38 123.4(7) . .
C42 C43 C38 117.6(7) . .
O10 C45 C46 103(3) . .
C8 N1 C9 121.5(7) . .
C8 N1 Gd1 130.8(6) . .
C9 N1 Gd1 107.0(5) . .
C15 N2 C14 116.2(7) . .
C15 N2 Gd1 127.9(6) . .
C14 N2 Gd1 115.1(5) . .
C30 N3 C31 124.6(8) . .
C37 N4 C36 116.7(8) . .
C2 O1 C1 114.4(7) . .
C2 O1 Gd2 117.8(5) . .
C1 O1 Gd2 127.8(6) . .
C7 O2 Gd1 132.2(5) . .
C7 O2 Gd2 128.9(5) . .
Gd1 O2 Gd2 97.56(19) . .
C21 O3 Gd1 130.3(5) . .
C21 O3 Gd2 129.0(5) . .
Gd1 O3 Gd2 98.36(19) . .
C20 O4 C22 116.3(7) . .
C20 O4 Gd2 119.0(5) . .
C22 O4 Gd2 124.7(5) . .
C24 O5 C23 116.4(7) . .
C24 O5 Gd2 116.9(5) . .
C23 O5 Gd2 125.8(5) . .
C29 O6 Gd2 125.9(5) . .
C43 O7 Gd1 111.9(4) . 3
C43 O7 Gd2 135.2(5) . .
Gd1 O7 Gd2 107.7(2) 3 .
C42 O8 C44 117.8(6) . .
C42 O8 Gd1 109.6(4) . 3
C44 O8 Gd1 130.5(5) . 3
Gd1 O9 Gd1 106.85(19) 3 .
Gd1 O9 Gd2 110.8(2) 3 .
Gd1 O9 Gd2 96.87(18) . .

loop_
_geom_bond_atom_site_label_1
_geom_bond_atom_site_label_2
_geom_bond_distance
_geom_bond_site_symmetry_2
Gd1 O3 2.322(5) .
Gd1 O9 2.344(5) 3
Gd1 O9 2.351(5) .
Gd1 O2 2.368(5) .
Gd1 O7 2.373(5) 3
Gd1 N1 2.436(7) .
Gd1 N2 2.493(7) .
Gd1 O8 2.514(5) 3
Gd1 Gd2 3.5685(6) .
Gd1 Gd1 3.7699(8) 3
Gd1 Gd2 3.9205(6) 3
Gd2 O6 2.304(5) .
Gd2 O2 2.376(5) .
Gd2 O3 2.393(5) .
Gd2 O9 2.418(5) .
Gd2 O7 2.482(5) .
Gd2 O5 2.575(6) .
Gd2 O4 2.662(6) .
Gd2 O1 2.673(6) .
Gd2 Cl1 2.745(2) .
Gd2 Gd1 3.9205(6) 3
C1 O1 1.436(10) .
C2 C3 1.376(12) .
C2 O1 1.383(11) .
C2 C7 1.436(11) .
C3 C4 1.366(15) .
C4 C5 1.384(15) .
C5 C6 1.406(12) .
C6 C7 1.415(12) .
C6 C8 1.460(13) .
C7 O2 1.323(9) .
C8 N1 1.264(11) .
C9 N1 1.454(11) .
C9 C14 1.506(14) .
C9 C10 1.528(12) .
C10 C11 1.515(15) .
C11 C12 1.467(19) .
C12 C13 1.522(16) .
C13 C14 1.544(14) .
C14 N2 1.505(12) .
C15 N2 1.273(11) .
C15 C16 1.460(13) .
C16 C21 1.401(11) .
C16 C17 1.402(11) .
C17 C18 1.373(14) .
C18 C19 1.400(14) .
C19 C20 1.374(12) .
C20 O4 1.377(11) .
C20 C21 1.410(12) .
C21 O3 1.334(9) .
C22 O4 1.437(10) .
C23 O5 1.453(10) .
C24 C25 1.363(12) .
C24 O5 1.391(10) .
C24 C29 1.414(12) .
C25 C26 1.401(14) .
C26 C27 1.389(15) .
C27 C28 1.424(13) .
C28 C29 1.415(12) .
C28 C30 1.418(13) .
C29 O6 1.313(9) .
C30 N3 1.294(12) .
C31 N3 1.477(11) .
C31 C32 1.512(13) .
C31 C36 1.542(12) .
C32 C33 1.524(14) .
C33 C34 1.517(15) .
C34 C35 1.516(15) .
C35 C36 1.519(12) .
C36 N4 1.455(12) .
C37 N4 1.286(10) .
C37 C38 1.472(12) .
C38 C39 1.400(12) .
C38 C43 1.413(10) .
C39 C40 1.380(14) .
C40 C41 1.404(14) .
C41 C42 1.365(12) .
C42 O8 1.383(9) .
C42 C43 1.409(11) .
C43 O7 1.347(9) .
C44 O8 1.431(9) .
C45 O10 1.418(19) .
C45 C46 1.54(2) .
O7 Gd1 2.373(5) 3
O8 Gd1 2.514(5) 3
O9 Gd1 2.344(5) 3
